data_4336972
loop_
_publ_author_name
'Donghui Yang'
'Suzhi Li'
'Pengtao Ma'
'Jingping Wang'
'Jingyang Niu'

_publ_section_title
;
 Controlled Assembly of Inorganic-Organic Frameworks Based on [SeMo6O21]4-
 Polyanion
;
_journal_name_full 'Inorganic Chemistry'
_journal_page_first 14034
_journal_page_last 14039
_journal_paper_doi 10.1021/ic401804e
_journal_volume 52
_journal_year 2013
_chemical_formula_sum 'C12 H82 Mo12 N10 O69 Se2'
_chemical_formula_weight 2779.76
_chemical_name_systematic
;
 ?
;
_space_group_IT_number 2
_symmetry_cell_setting triclinic
_symmetry_space_group_name_Hall '-P 1'
_symmetry_space_group_name_H-M 'P -1'
_atom_sites_solution_hydrogens geom
_atom_sites_solution_primary direct
_atom_sites_solution_secondary difmap
_audit_creation_method SHELXL-97
_cell_angle_alpha 86.496(9)
_cell_angle_beta 77.384(8)
_cell_angle_gamma 71.585(8)
_cell_formula_units_Z 2
_cell_length_a 11.329(5)
_cell_length_b 16.310(8)
_cell_length_c 23.618(11)
_cell_measurement_reflns_used 4060
_cell_measurement_temperature 296(2)
_cell_measurement_theta_max 0.00
_cell_measurement_theta_min 0.00
_cell_volume 4040(3)
_computing_cell_refinement 'Bruker SMART'
_computing_data_collection 'Bruker SMART'
_computing_data_reduction 'Bruker SAINT'
_computing_molecular_graphics 'Bruker SHELXTL'
_computing_publication_material 'Bruker SHELXTL'
_computing_structure_refinement 'SHELXL-97 (Sheldrick, 1997)'
_computing_structure_solution 'SHELXS-97 (Sheldrick, 1990)'
_diffrn_ambient_temperature 296(2)
_diffrn_measured_fraction_theta_full 0.982
_diffrn_measured_fraction_theta_max 0.982
_diffrn_measurement_device_type 'CCD area detector'
_diffrn_measurement_method 'phi and omega scans'
_diffrn_radiation_monochromator graphite
_diffrn_radiation_source 'fine-focus sealed tube'
_diffrn_radiation_type MoK\a
_diffrn_radiation_wavelength 0.71073
_diffrn_reflns_av_R_equivalents 0.0294
_diffrn_reflns_av_sigmaI/netI 0.0704
_diffrn_reflns_limit_h_max 13
_diffrn_reflns_limit_h_min -13
_diffrn_reflns_limit_k_max 19
_diffrn_reflns_limit_k_min -18
_diffrn_reflns_limit_l_max 28
_diffrn_reflns_limit_l_min -27
_diffrn_reflns_number 20357
_diffrn_reflns_theta_full 25.00
_diffrn_reflns_theta_max 25.00
_diffrn_reflns_theta_min 1.94
_exptl_absorpt_coefficient_mu 2.812
_exptl_absorpt_correction_T_max 0.6777
_exptl_absorpt_correction_T_min 0.4068
_exptl_absorpt_correction_type multi-scan
_exptl_absorpt_process_details SADABS
_exptl_crystal_colour colorless
_exptl_crystal_density_diffrn 2.252
_exptl_crystal_description block
_exptl_crystal_F_000 2616
_exptl_crystal_size_max 0.39
_exptl_crystal_size_mid 0.18
_exptl_crystal_size_min 0.15
_refine_diff_density_max 0.911
_refine_diff_density_min -0.634
_refine_diff_density_rms 0.152
_refine_ls_extinction_method none
_refine_ls_goodness_of_fit_ref 1.016
_refine_ls_hydrogen_treatment constr
_refine_ls_matrix_type full
_refine_ls_number_parameters 1009
_refine_ls_number_reflns 13986
_refine_ls_number_restraints 62
_refine_ls_restrained_S_all 1.018
_refine_ls_R_factor_all 0.0898
_refine_ls_R_factor_gt 0.0481
_refine_ls_shift/su_max 0.001
_refine_ls_shift/su_mean 0.000
_refine_ls_structure_factor_coef Fsqd
_refine_ls_weighting_details 'calc w=1/[\s^2^(Fo^2^)+(0.0504P)^2^+0.0000P] where P=(Fo^2^+2Fc^2^)/3'
_refine_ls_weighting_scheme calc
_refine_ls_wR_factor_gt 0.1089
_refine_ls_wR_factor_ref 0.1205
_reflns_number_gt 8818
_reflns_number_total 13986
_reflns_threshold_expression >2sigma(I)
_cod_data_source_file ic401804e_si_002_3.cif
_cod_data_source_block 3
_cod_original_cell_volume 4041(3)
_cod_database_code 4336972

loop_
_symmetry_equiv_pos_as_xyz
'x, y, z'
'-x, -y, -z'

loop_
_atom_site_label
_atom_site_type_symbol
_atom_site_fract_x
_atom_site_fract_y
_atom_site_fract_z
_atom_site_U_iso_or_equiv
_atom_site_adp_type
_atom_site_occupancy
_atom_site_symmetry_multiplicity
_atom_site_calc_flag
_atom_site_refinement_flags
Mo1 Mo 0.21668(7) 0.12413(5) 0.67473(3) 0.03597(19) Uani 1 1 d .
Mo2 Mo 0.35734(8) 0.22625(5) 0.56241(3) 0.0415(2) Uani 1 1 d .
Mo3 Mo 0.59259(8) 0.32735(6) 0.58489(3) 0.0453(2) Uani 1 1 d .
Mo4 Mo 0.66272(7) 0.32280(5) 0.71895(3) 0.0365(2) Uani 1 1 d .
Mo5 Mo 0.51843(7) 0.20732(5) 0.83787(3) 0.03415(19) Uani 1 1 d .
Mo6 Mo 0.30277(7) 0.11211(5) 0.81706(3) 0.03425(19) Uani 1 1 d .
Mo7 Mo -0.34574(7) 0.66539(5) 0.80700(3) 0.03432(19) Uani 1 1 d .
Mo8 Mo -0.20766(7) 0.76791(5) 0.69421(3) 0.03471(19) Uani 1 1 d .
Mo9 Mo 0.10163(7) 0.86139(5) 0.84999(3) 0.02928(18) Uani 1 1 d .
Mo10 Mo 0.02327(7) 0.87334(5) 0.71717(3) 0.03142(18) Uani 1 1 d .
Mo11 Mo -0.04644(7) 0.74870(5) 0.97087(3) 0.03326(19) Uani 1 1 d .
Mo12 Mo -0.27037(7) 0.66112(5) 0.95206(3) 0.03539(19) Uani 1 1 d .
Se1 Se 0.39195(7) 0.25951(5) 0.70664(3) 0.0295(2) Uani 1 1 d .
Se2 Se -0.07789(7) 0.72608(5) 0.82458(3) 0.02631(19) Uani 1 1 d .
O1 O 0.0763(6) 0.1009(4) 0.6798(3) 0.0531(17) Uani 1 1 d .
O2 O 0.3316(6) 0.0245(4) 0.6642(3) 0.0492(16) Uani 1 1 d .
O3 O 0.0958(5) 0.2703(4) 0.6866(3) 0.0466(16) Uani 1 1 d .
O4 O 0.2381(6) 0.1619(4) 0.5941(2) 0.0462(16) Uani 1 1 d .
O5 O 0.2102(5) 0.1456(4) 0.7542(2) 0.0392(14) Uani 1 1 d .
O6 O 0.3736(5) 0.1918(4) 0.6580(2) 0.0350(14) Uani 1 1 d .
O7 O 0.3073(7) 0.2649(5) 0.4997(3) 0.070(2) Uani 1 1 d .
O8 O 0.4891(7) 0.1402(5) 0.5383(3) 0.068(2) Uani 1 1 d .
O9 O 0.1891(6) 0.3370(4) 0.6121(3) 0.0490(16) Uani 1 1 d .
O10 O 0.4390(6) 0.3090(4) 0.5746(2) 0.0460(16) Uani 1 1 d .
O11 O 0.6119(8) 0.3973(5) 0.5289(3) 0.084(3) Uani 1 1 d .
O12 O 0.6981(6) 0.2285(5) 0.5587(3) 0.069(2) Uani 1 1 d .
O13 O 0.4353(7) 0.4436(4) 0.6343(3) 0.063(2) Uani 1 1 d .
O14 O 0.6872(5) 0.3551(4) 0.6359(3) 0.0481(17) Uani 1 1 d .
O15 O 0.5411(5) 0.2644(3) 0.6746(2) 0.0323(13) Uani 1 1 d .
O16 O 0.7273(6) 0.3922(4) 0.7444(3) 0.0592(19) Uani 1 1 d .
O17 O 0.7815(5) 0.2239(4) 0.7122(3) 0.0524(17) Uani 1 1 d .
O18 O 0.4826(6) 0.4375(4) 0.7230(3) 0.0461(16) Uani 1 1 d .
O19 O 0.5551(5) 0.2992(4) 0.7888(2) 0.0351(14) Uani 1 1 d .
O20 O 0.5472(6) 0.2312(4) 0.9032(3) 0.0548(18) Uani 1 1 d .
O21 O 0.6533(5) 0.1243(4) 0.8089(3) 0.0492(16) Uani 1 1 d .
O22 O 0.3290(5) 0.3146(4) 0.8562(2) 0.0410(15) Uani 1 1 d .
O23 O 0.4049(5) 0.1380(4) 0.8660(2) 0.0400(15) Uani 1 1 d .
O24 O 0.4313(5) 0.1872(3) 0.7605(2) 0.0337(13) Uani 1 1 d .
O25 O 0.1960(6) 0.0780(4) 0.8672(3) 0.0558(18) Uani 1 1 d .
O26 O 0.4131(6) 0.0159(4) 0.7867(3) 0.0530(17) Uani 1 1 d .
O27 O 0.1871(5) 0.2520(4) 0.8400(2) 0.0421(15) Uani 1 1 d .
O28 O -0.4138(6) 0.5859(4) 0.8024(3) 0.0522(18) Uani 1 1 d .
O29 O -0.4723(6) 0.7541(4) 0.8345(3) 0.0542(17) Uani 1 1 d .
O30 O -0.1522(6) 0.5641(4) 0.7704(3) 0.0451(16) Uani 1 1 d .
O31 O -0.3212(5) 0.7003(4) 0.7252(2) 0.0398(15) Uani 1 1 d .
O32 O -0.2781(5) 0.6292(4) 0.8754(2) 0.0369(14) Uani 1 1 d .
O33 O -0.2104(5) 0.7503(3) 0.7938(2) 0.0299(13) Uani 1 1 d .
O34 O -0.1966(6) 0.7550(5) 0.6205(2) 0.0565(19) Uani 1 1 d .
O35 O -0.3142(5) 0.8694(4) 0.7104(3) 0.0445(15) Uani 1 1 d .
O36 O -0.0623(6) 0.6313(4) 0.6943(3) 0.0497(17) Uani 1 1 d .
O37 O -0.0530(5) 0.7940(4) 0.6940(2) 0.0359(14) Uani 1 1 d .
O38 O 0.1072(6) 0.8968(4) 0.6512(2) 0.0533(18) Uani 1 1 d .
O39 O -0.1104(5) 0.9624(4) 0.7322(2) 0.0444(15) Uani 1 1 d .
O40 O 0.1825(6) 0.7430(4) 0.7150(3) 0.0474(16) Uani 1 1 d .
O41 O 0.1180(5) 0.9019(4) 0.7694(2) 0.0374(14) Uani 1 1 d .
O42 O -0.0410(5) 0.8206(3) 0.8091(2) 0.0305(13) Uani 1 1 d .
O43 O 0.2383(5) 0.8752(4) 0.8637(3) 0.0461(16) Uani 1 1 d .
O44 O -0.0178(5) 0.9518(4) 0.8821(2) 0.0431(15) Uani 1 1 d .
O45 O 0.2332(5) 0.7347(4) 0.8022(2) 0.0415(15) Uani 1 1 d .
O46 O 0.0738(5) 0.7759(3) 0.9058(2) 0.0342(13) Uani 1 1 d .
O47 O 0.0468(6) 0.7224(4) 1.0229(2) 0.0501(17) Uani 1 1 d .
O48 O -0.1406(6) 0.8540(4) 0.9882(3) 0.0532(17) Uani 1 1 d .
O49 O 0.0675(5) 0.6159(4) 0.9302(2) 0.0400(15) Uani 1 1 d .
O50 O -0.1718(5) 0.6897(4) 1.0000(2) 0.0399(15) Uani 1 1 d .
O51 O -0.1519(5) 0.7444(4) 0.8967(2) 0.0332(13) Uani 1 1 d .
O52 O -0.3259(6) 0.5859(4) 0.9942(3) 0.0557(18) Uani 1 1 d .
O53 O -0.3999(6) 0.7532(4) 0.9613(3) 0.0539(18) Uani 1 1 d .
O54 O -0.0796(5) 0.5532(4) 0.9223(2) 0.0402(15) Uani 1 1 d .
C1 C 0.1025(9) 0.3362(6) 0.6565(4) 0.044(2) Uani 1 1 d .
C2 C 0.0007(9) 0.4216(6) 0.6732(5) 0.061(3) Uani 1 1 d .
H2A H -0.0201 0.4514 0.6382 0.074 Uiso 1 1 calc R
H2B H -0.0753 0.4105 0.6955 0.074 Uiso 1 1 calc R
C3 C 0.0369(9) 0.4785(7) 0.7073(5) 0.065(3) Uani 1 1 d .
H3A H 0.1116 0.4909 0.6846 0.079 Uiso 1 1 calc R
H3B H 0.0597 0.4483 0.7419 0.079 Uiso 1 1 calc R
C4 C -0.0692(9) 0.5651(6) 0.7256(5) 0.045(2) Uani 1 1 d .
C5 C 0.4224(9) 0.4754(6) 0.6845(5) 0.057(3) Uani 1 1 d U
C6 C 0.3223(10) 0.5627(7) 0.6966(5) 0.080(3) Uani 1 1 d DU
H6A H 0.3166 0.5928 0.6601 0.096 Uiso 1 1 calc R
H6B H 0.2407 0.5538 0.7123 0.096 Uiso 1 1 calc R
C7 C 0.3448(9) 0.6179(6) 0.7365(5) 0.080(3) Uani 1 1 d DU
H7A H 0.4250 0.6282 0.7197 0.096 Uiso 1 1 calc R
H7B H 0.3552 0.5860 0.7721 0.096 Uiso 1 1 calc R
C8 C 0.2459(7) 0.7039(5) 0.7524(4) 0.036(2) Uani 1 1 d D
C9 C 0.2152(8) 0.3148(6) 0.8572(3) 0.036(2) Uani 1 1 d .
C10 C 0.1055(7) 0.3959(5) 0.8773(4) 0.033(2) Uani 1 1 d .
H10A H 0.0453 0.3805 0.9086 0.040 Uiso 1 1 calc R
H10B H 0.0624 0.4166 0.8455 0.040 Uiso 1 1 calc R
C11 C 0.1408(7) 0.4706(5) 0.8983(4) 0.037(2) Uani 1 1 d .
H11A H 0.1833 0.4498 0.9303 0.044 Uiso 1 1 calc R
H11B H 0.2021 0.4851 0.8671 0.044 Uiso 1 1 calc R
C12 C 0.0338(8) 0.5526(5) 0.9180(3) 0.033(2) Uani 1 1 d .
N1 N 0.3991(7) 0.8630(5) 0.7375(3) 0.047(2) Uani 1 1 d .
N2 N 0.9511(6) 0.2817(4) 0.8075(3) 0.0414(18) Uani 1 1 d .
N3 N 0.9260(7) 0.1050(5) 0.8000(3) 0.057(2) Uani 1 1 d .
N4 N 0.4223(7) 0.0851(5) 0.9811(3) 0.053(2) Uani 1 1 d .
N5 N 0.6796(7) 0.5580(5) 0.6576(3) 0.052(2) Uani 1 1 d .
N6 N 0.3280(7) 0.6343(6) 0.9017(4) 0.068(3) Uani 1 1 d .
N7 N 0.7103(8) 0.0126(7) 0.9261(4) 0.082(3) Uani 1 1 d .
N8 N 0.4726(7) 0.4521(6) 0.8704(4) 0.071(3) Uani 1 1 d .
N9 N 0.4348(10) 0.9126(6) 0.9140(4) 0.081(3) Uani 1 1 d .
N10 N 0.6528(9) 0.9400(6) 0.8329(4) 0.082(3) Uani 1 1 d .
O1W O 0.7595(9) 0.4335(6) 0.8646(5) 0.122(4) Uani 1 1 d .
O2W O 0.8663(12) 0.0156(7) 0.0242(4) 0.140(4) Uani 1 1 d .
O3W O 0.2628(10) 0.4843(7) 0.5490(5) 0.135(4) Uani 1 1 d .
O4W O 0.5459(13) 0.5989(10) 0.5633(5) 0.187(6) Uani 1 1 d .
O5W O 0.4902(10) 0.1999(10) 0.3802(4) 0.178(6) Uani 1 1 d .
O6W O 0.1173(10) 0.6554(8) 0.5900(4) 0.164(5) Uani 1 1 d .
O7W O 0.9531(9) 0.2318(9) 0.5861(5) 0.170(5) Uani 1 1 d .
O8W O 0.1244(14) 0.8482(7) 0.0714(5) 0.174(5) Uani 1 1 d .
O9W O 0.6592(13) 0.0582(8) 0.6762(6) 0.207(7) Uani 1 1 d .
O10W O 0.9129(17) 0.0579(11) 0.6054(7) 0.101(7) Uani 0.50 1 d P
O11W O 0.3126(17) 0.7362(10) 0.5798(6) 0.095(6) Uani 0.50 1 d P
O12W O 0.6053(17) 0.9706(14) 0.5921(9) 0.127(8) Uani 0.50 1 d P
O13W O 0.750(2) 0.4160(15) 0.9756(9) 0.144(8) Uani 0.50 1 d PU
O14W O 0.340(2) 0.7602(16) 0.9874(9) 0.126(7) Uani 0.50 1 d PU
O15W O 0.368(2) 0.6830(17) 1.0128(9) 0.127(7) Uani 0.50 1 d PU
O16W O 0.867(3) 0.546(2) 0.5496(11) 0.179(11) Uani 0.50 1 d PU
O17W O 1.027(2) 0.3418(17) 0.4989(9) 0.158(10) Uani 0.50 1 d P
O18W O 0.019(3) 0.848(2) 0.5384(12) 0.200(12) Uani 0.50 1 d PU
O19W O 0.798(2) 0.9134(18) 0.5076(11) 0.173(10) Uani 0.50 1 d PU
O20W O 0.716(4) 1.062(3) 0.4549(15) 0.114(12) Uani 0.25 1 d PU
O21W O 0.861(3) 0.449(3) 0.5518(13) 0.119(16) Uani 0.25 1 d P
O22W O 0.577(4) 0.430(3) 0.9798(16) 0.264(16) Uani 0.50 1 d PU

loop_
_atom_site_aniso_label
_atom_site_aniso_U_11
_atom_site_aniso_U_22
_atom_site_aniso_U_33
_atom_site_aniso_U_23
_atom_site_aniso_U_13
_atom_site_aniso_U_12
Mo1 0.0328(4) 0.0288(4) 0.0466(5) -0.0077(4) -0.0077(4) -0.0090(3)
Mo2 0.0505(5) 0.0374(5) 0.0342(4) -0.0050(4) -0.0086(4) -0.0096(4)
Mo3 0.0441(5) 0.0502(6) 0.0410(5) 0.0094(4) -0.0027(4) -0.0198(4)
Mo4 0.0276(4) 0.0359(5) 0.0470(5) 0.0001(4) -0.0050(4) -0.0130(4)
Mo5 0.0341(4) 0.0319(5) 0.0373(4) 0.0005(3) -0.0101(3) -0.0097(4)
Mo6 0.0371(4) 0.0267(4) 0.0395(4) 0.0005(3) -0.0046(4) -0.0130(4)
Mo7 0.0257(4) 0.0370(5) 0.0436(5) -0.0016(4) -0.0122(3) -0.0109(4)
Mo8 0.0328(4) 0.0398(5) 0.0333(4) -0.0038(3) -0.0110(3) -0.0102(4)
Mo9 0.0297(4) 0.0239(4) 0.0360(4) -0.0038(3) -0.0068(3) -0.0100(3)
Mo10 0.0310(4) 0.0308(4) 0.0317(4) 0.0006(3) -0.0053(3) -0.0093(3)
Mo11 0.0376(4) 0.0327(5) 0.0321(4) -0.0033(3) -0.0079(3) -0.0135(4)
Mo12 0.0287(4) 0.0423(5) 0.0359(4) 0.0022(4) -0.0052(3) -0.0134(4)
Se1 0.0266(4) 0.0262(5) 0.0339(5) -0.0010(4) -0.0044(4) -0.0066(4)
Se2 0.0238(4) 0.0237(5) 0.0320(4) -0.0021(3) -0.0074(4) -0.0068(4)
O1 0.044(4) 0.051(4) 0.067(4) -0.014(3) -0.007(3) -0.019(3)
O2 0.047(4) 0.030(4) 0.062(4) -0.003(3) -0.007(3) -0.003(3)
O3 0.039(4) 0.042(4) 0.056(4) -0.015(3) -0.001(3) -0.011(3)
O4 0.053(4) 0.042(4) 0.046(4) -0.011(3) -0.014(3) -0.012(3)
O5 0.039(3) 0.038(4) 0.043(3) -0.008(3) -0.004(3) -0.018(3)
O6 0.039(3) 0.035(4) 0.032(3) 0.001(3) -0.006(3) -0.013(3)
O7 0.098(6) 0.070(5) 0.054(4) 0.008(4) -0.031(4) -0.037(5)
O8 0.069(5) 0.057(5) 0.059(5) -0.007(4) 0.004(4) -0.005(4)
O9 0.046(4) 0.035(4) 0.061(4) -0.005(3) -0.010(3) -0.004(3)
O10 0.047(4) 0.046(4) 0.042(4) 0.007(3) -0.007(3) -0.014(3)
O11 0.110(7) 0.104(7) 0.063(5) 0.043(5) -0.029(5) -0.069(6)
O12 0.050(4) 0.081(6) 0.068(5) -0.015(4) -0.003(4) -0.015(4)
O13 0.076(5) 0.037(4) 0.077(5) -0.004(4) -0.039(4) -0.003(4)
O14 0.043(4) 0.057(4) 0.051(4) 0.011(3) -0.005(3) -0.030(3)
O15 0.025(3) 0.036(3) 0.035(3) 0.001(3) -0.002(2) -0.012(3)
O16 0.057(4) 0.064(5) 0.066(5) -0.007(4) -0.010(4) -0.032(4)
O17 0.036(4) 0.053(4) 0.060(4) -0.003(3) -0.008(3) -0.002(3)
O18 0.043(4) 0.034(4) 0.055(4) 0.000(3) -0.010(3) -0.003(3)
O19 0.030(3) 0.036(4) 0.040(3) 0.000(3) -0.006(3) -0.011(3)
O20 0.065(4) 0.066(5) 0.045(4) 0.001(3) -0.019(3) -0.031(4)
O21 0.040(4) 0.040(4) 0.061(4) 0.000(3) -0.012(3) -0.003(3)
O22 0.032(3) 0.036(4) 0.053(4) -0.012(3) -0.004(3) -0.009(3)
O23 0.052(4) 0.038(4) 0.038(3) 0.011(3) -0.017(3) -0.021(3)
O24 0.035(3) 0.031(3) 0.037(3) 0.007(3) -0.006(3) -0.014(3)
O25 0.063(4) 0.056(5) 0.051(4) 0.000(3) 0.005(3) -0.033(4)
O26 0.050(4) 0.031(4) 0.074(5) -0.007(3) -0.013(4) -0.006(3)
O27 0.040(4) 0.038(4) 0.052(4) -0.015(3) -0.007(3) -0.016(3)
O28 0.057(4) 0.059(5) 0.059(4) 0.005(3) -0.025(3) -0.035(4)
O29 0.042(4) 0.057(5) 0.055(4) 0.001(3) -0.011(3) -0.003(3)
O30 0.037(4) 0.032(4) 0.061(4) -0.008(3) -0.002(3) -0.007(3)
O31 0.036(3) 0.053(4) 0.041(3) -0.001(3) -0.014(3) -0.024(3)
O32 0.033(3) 0.038(4) 0.043(3) 0.003(3) -0.012(3) -0.013(3)
O33 0.026(3) 0.033(3) 0.032(3) -0.004(2) -0.005(2) -0.010(3)
O34 0.057(4) 0.086(6) 0.036(4) -0.006(3) -0.010(3) -0.033(4)
O35 0.040(4) 0.037(4) 0.056(4) 0.006(3) -0.017(3) -0.008(3)
O36 0.045(4) 0.044(4) 0.054(4) -0.012(3) 0.002(3) -0.011(3)
O37 0.033(3) 0.037(4) 0.038(3) -0.006(3) -0.003(3) -0.013(3)
O38 0.055(4) 0.064(5) 0.044(4) 0.003(3) 0.003(3) -0.033(4)
O39 0.045(4) 0.030(4) 0.053(4) 0.000(3) -0.015(3) -0.002(3)
O40 0.050(4) 0.036(4) 0.052(4) -0.014(3) -0.014(3) -0.003(3)
O41 0.035(3) 0.038(4) 0.043(3) -0.001(3) -0.012(3) -0.013(3)
O42 0.032(3) 0.028(3) 0.035(3) 0.006(2) -0.010(3) -0.013(3)
O43 0.040(4) 0.052(4) 0.055(4) -0.001(3) -0.016(3) -0.022(3)
O44 0.049(4) 0.026(3) 0.049(4) -0.005(3) -0.004(3) -0.008(3)
O45 0.036(3) 0.037(4) 0.048(4) -0.007(3) -0.015(3) -0.001(3)
O46 0.033(3) 0.030(3) 0.042(3) 0.004(3) -0.011(3) -0.012(3)
O47 0.056(4) 0.066(5) 0.042(4) 0.009(3) -0.020(3) -0.031(4)
O48 0.056(4) 0.036(4) 0.056(4) -0.013(3) 0.000(3) -0.004(3)
O49 0.033(3) 0.025(3) 0.064(4) -0.003(3) -0.013(3) -0.008(3)
O50 0.046(4) 0.046(4) 0.033(3) 0.005(3) -0.009(3) -0.022(3)
O51 0.029(3) 0.039(4) 0.034(3) -0.003(3) -0.002(3) -0.016(3)
O52 0.059(4) 0.067(5) 0.053(4) 0.013(3) -0.010(3) -0.038(4)
O53 0.037(4) 0.065(5) 0.053(4) -0.005(3) -0.005(3) -0.007(3)
O54 0.029(3) 0.035(4) 0.059(4) -0.003(3) -0.012(3) -0.009(3)
C1 0.036(5) 0.036(6) 0.063(7) -0.023(5) -0.011(5) -0.010(5)
C2 0.049(6) 0.040(6) 0.100(9) -0.015(6) -0.024(6) -0.011(5)
C3 0.038(6) 0.051(7) 0.101(9) -0.022(6) -0.008(6) -0.006(5)
C4 0.035(6) 0.032(6) 0.074(7) -0.019(5) -0.021(5) -0.010(5)
C5 0.048(6) 0.030(5) 0.101(7) -0.007(5) -0.031(6) -0.009(4)
C6 0.072(6) 0.048(6) 0.118(7) -0.029(5) -0.050(5) 0.010(5)
C7 0.066(6) 0.056(6) 0.111(8) -0.039(6) -0.052(6) 0.021(5)
C8 0.025(5) 0.038(5) 0.046(5) -0.009(4) -0.015(4) -0.005(4)
C9 0.038(5) 0.042(6) 0.024(4) -0.004(4) -0.001(4) -0.012(4)
C10 0.028(5) 0.033(5) 0.039(5) 0.002(4) -0.006(4) -0.009(4)
C11 0.026(5) 0.031(5) 0.055(6) 0.000(4) -0.014(4) -0.009(4)
C12 0.037(5) 0.026(5) 0.043(5) 0.016(4) -0.022(4) -0.011(4)
N1 0.043(5) 0.038(5) 0.061(5) 0.002(4) -0.009(4) -0.015(4)
N2 0.028(4) 0.032(4) 0.063(5) -0.006(4) -0.007(4) -0.008(3)
N3 0.054(5) 0.050(6) 0.073(6) 0.013(4) -0.022(5) -0.021(4)
N4 0.048(5) 0.051(5) 0.041(5) 0.009(4) -0.003(4) 0.005(4)
N5 0.051(5) 0.052(6) 0.060(5) 0.002(4) -0.015(4) -0.024(4)
N6 0.046(5) 0.083(7) 0.064(6) -0.003(5) -0.014(5) -0.003(5)
N7 0.043(5) 0.131(10) 0.061(6) 0.019(6) -0.014(5) -0.013(6)
N8 0.038(5) 0.054(6) 0.115(8) -0.030(5) 0.013(5) -0.020(4)
N9 0.111(8) 0.064(7) 0.095(7) 0.009(5) -0.064(6) -0.036(6)
N10 0.081(7) 0.043(6) 0.109(8) -0.017(5) -0.028(6) 0.009(5)
O1W 0.104(7) 0.069(7) 0.173(10) -0.001(6) -0.009(7) -0.010(6)
O2W 0.214(12) 0.134(10) 0.101(7) -0.025(6) -0.021(8) -0.099(9)
O3W 0.139(9) 0.111(9) 0.169(10) 0.066(7) -0.061(8) -0.053(8)
O4W 0.222(14) 0.235(16) 0.145(11) 0.040(10) -0.069(10) -0.116(13)
O5W 0.109(8) 0.308(18) 0.090(7) -0.091(9) -0.001(6) -0.022(10)
O6W 0.118(9) 0.193(13) 0.106(8) 0.010(8) 0.013(7) 0.028(8)
O7W 0.082(7) 0.278(17) 0.129(9) -0.042(10) -0.038(7) -0.007(9)
O8W 0.289(16) 0.110(10) 0.160(10) -0.038(8) -0.057(11) -0.100(11)
O9W 0.220(14) 0.105(10) 0.181(12) 0.035(8) -0.011(10) 0.081(9)
O10W 0.140(15) 0.103(14) 0.129(14) 0.074(11) -0.120(13) -0.087(13)
O11W 0.142(15) 0.071(12) 0.051(9) -0.030(8) -0.044(10) 0.015(11)
O12W 0.088(13) 0.125(18) 0.158(19) 0.079(15) -0.034(13) -0.027(13)
O13W 0.147(11) 0.140(12) 0.140(11) -0.005(8) -0.027(9) -0.036(9)
O14W 0.115(10) 0.142(11) 0.131(11) 0.006(8) -0.031(8) -0.053(9)
O15W 0.117(10) 0.141(11) 0.141(11) -0.029(8) -0.043(8) -0.049(9)
O16W 0.170(13) 0.199(14) 0.159(13) 0.005(9) -0.059(9) -0.029(9)
O17W 0.116(17) 0.22(3) 0.134(18) -0.017(17) -0.085(15) -0.002(17)
O18W 0.204(14) 0.213(15) 0.183(14) 0.001(9) -0.055(9) -0.053(10)
O19W 0.176(13) 0.184(13) 0.179(13) -0.026(9) -0.050(9) -0.071(9)
O20W 0.110(15) 0.119(15) 0.093(15) 0.005(9) -0.004(9) -0.021(10)
O21W 0.07(2) 0.25(6) 0.07(2) 0.03(3) -0.042(19) -0.09(3)
O22W 0.259(18) 0.272(19) 0.261(18) 0.010(10) -0.054(10) -0.085(11)

loop_
_atom_type_symbol
_atom_type_description
_atom_type_scat_dispersion_real
_atom_type_scat_dispersion_imag
_atom_type_scat_source
C C 0.0033 0.0016 'International Tables Vol C Tables 4.2.6.8 and 6.1.1.4'
H H 0.0000 0.0000 'International Tables Vol C Tables 4.2.6.8 and 6.1.1.4'
N N 0.0061 0.0033 'International Tables Vol C Tables 4.2.6.8 and 6.1.1.4'
O O 0.0106 0.0060 'International Tables Vol C Tables 4.2.6.8 and 6.1.1.4'
Se Se -0.0929 2.2259 'International Tables Vol C Tables 4.2.6.8 and 6.1.1.4'
Mo Mo -1.6832 0.6857 'International Tables Vol C Tables 4.2.6.8 and 6.1.1.4'

loop_
_geom_angle_atom_site_label_1
_geom_angle_atom_site_label_2
_geom_angle_atom_site_label_3
_geom_angle
_geom_angle_site_symmetry_3
O2 Mo1 O1 103.8(3) .
O2 Mo1 O5 100.5(3) .
O1 Mo1 O5 101.4(3) .
O2 Mo1 O4 97.8(3) .
O1 Mo1 O4 98.0(3) .
O5 Mo1 O4 149.1(2) .
O2 Mo1 O6 90.4(2) .
O1 Mo1 O6 163.9(3) .
O5 Mo1 O6 83.1(2) .
O4 Mo1 O6 72.2(2) .
O2 Mo1 O3 168.3(2) .
O1 Mo1 O3 87.9(3) .
O5 Mo1 O3 77.6(2) .
O4 Mo1 O3 79.4(2) .
O6 Mo1 O3 78.0(2) .
O8 Mo2 O7 102.8(3) .
O8 Mo2 O10 99.5(3) .
O7 Mo2 O10 100.5(3) .
O8 Mo2 O4 98.3(3) .
O7 Mo2 O4 100.6(3) .
O10 Mo2 O4 148.6(2) .
O8 Mo2 O9 169.1(3) .
O7 Mo2 O9 88.1(3) .
O10 Mo2 O9 77.4(2) .
O4 Mo2 O9 80.3(2) .
O8 Mo2 O6 90.4(3) .
O7 Mo2 O6 165.9(3) .
O10 Mo2 O6 82.1(2) .
O4 Mo2 O6 72.1(2) .
O9 Mo2 O6 78.9(2) .
O11 Mo3 O12 104.2(4) .
O11 Mo3 O10 99.6(3) .
O12 Mo3 O10 98.1(3) .
O11 Mo3 O14 101.0(3) .
O12 Mo3 O14 99.2(3) .
O10 Mo3 O14 148.9(2) .
O11 Mo3 O13 86.9(4) .
O12 Mo3 O13 168.6(3) .
O10 Mo3 O13 77.3(2) .
O14 Mo3 O13 80.8(3) .
O11 Mo3 O15 165.5(3) .
O12 Mo3 O15 89.7(3) .
O10 Mo3 O15 82.0(2) .
O14 Mo3 O15 72.5(2) .
O13 Mo3 O15 79.4(2) .
O16 Mo4 O17 104.5(3) .
O16 Mo4 O19 101.5(3) .
O17 Mo4 O19 97.8(3) .
O16 Mo4 O14 99.3(3) .
O17 Mo4 O14 98.0(3) .
O19 Mo4 O14 149.7(2) .
O16 Mo4 O18 87.0(3) .
O17 Mo4 O18 168.5(3) .
O19 Mo4 O18 78.4(2) .
O14 Mo4 O18 80.9(2) .
O16 Mo4 O15 164.0(3) .
O17 Mo4 O15 90.0(2) .
O19 Mo4 O15 82.8(2) .
O14 Mo4 O15 71.6(2) .
O18 Mo4 O15 78.8(2) .
O21 Mo5 O20 103.8(3) .
O21 Mo5 O19 98.1(3) .
O20 Mo5 O19 102.0(3) .
O21 Mo5 O23 98.1(3) .
O20 Mo5 O23 99.9(3) .
O19 Mo5 O23 148.7(2) .
O21 Mo5 O22 166.9(2) .
O20 Mo5 O22 89.3(3) .
O19 Mo5 O22 77.7(2) .
O23 Mo5 O22 80.5(2) .
O21 Mo5 O24 87.8(2) .
O20 Mo5 O24 167.0(3) .
O19 Mo5 O24 81.8(2) .
O23 Mo5 O24 72.29(19) .
O22 Mo5 O24 79.30(19) .
O25 Mo6 O26 103.4(3) .
O25 Mo6 O23 101.2(3) .
O26 Mo6 O23 97.5(3) .
O25 Mo6 O5 100.5(3) .
O26 Mo6 O5 98.2(3) .
O23 Mo6 O5 149.3(2) .
O25 Mo6 O27 90.3(3) .
O26 Mo6 O27 166.3(3) .
O23 Mo6 O27 80.7(2) .
O5 Mo6 O27 77.7(2) .
O25 Mo6 O24 167.2(3) .
O26 Mo6 O24 88.6(2) .
O23 Mo6 O24 72.4(2) .
O5 Mo6 O24 81.9(2) .
O27 Mo6 O24 77.9(2) .
O29 Mo7 O28 104.5(3) .
O29 Mo7 O32 99.8(3) .
O28 Mo7 O32 100.2(3) .
O29 Mo7 O31 97.9(3) .
O28 Mo7 O31 99.0(2) .
O32 Mo7 O31 149.7(2) .
O29 Mo7 O30 168.7(3) .
O28 Mo7 O30 86.8(3) .
O32 Mo7 O30 77.7(2) .
O31 Mo7 O30 80.2(2) .
O29 Mo7 O33 89.7(3) .
O28 Mo7 O33 164.5(3) .
O32 Mo7 O33 83.1(2) .
O31 Mo7 O33 72.53(19) .
O30 Mo7 O33 79.06(19) .
O35 Mo8 O34 104.2(3) .
O35 Mo8 O37 98.7(3) .
O34 Mo8 O37 101.6(3) .
O35 Mo8 O31 98.5(3) .
O34 Mo8 O31 99.2(3) .
O37 Mo8 O31 148.8(2) .
O35 Mo8 O36 167.0(2) .
O34 Mo8 O36 88.8(3) .
O37 Mo8 O36 78.0(2) .
O31 Mo8 O36 79.4(2) .
O35 Mo8 O33 87.7(2) .
O34 Mo8 O33 166.7(3) .
O37 Mo8 O33 82.30(19) .
O31 Mo8 O33 72.55(19) .
O36 Mo8 O33 79.5(2) .
O43 Mo9 O44 103.3(3) .
O43 Mo9 O46 101.6(3) .
O44 Mo9 O46 99.9(2) .
O43 Mo9 O41 98.2(2) .
O44 Mo9 O41 97.8(3) .
O46 Mo9 O41 149.5(2) .
O43 Mo9 O45 86.6(2) .
O44 Mo9 O45 170.1(2) .
O46 Mo9 O45 78.2(2) .
O41 Mo9 O45 80.1(2) .
O43 Mo9 O42 163.7(2) .
O44 Mo9 O42 91.4(2) .
O46 Mo9 O42 82.6(2) .
O41 Mo9 O42 72.30(19) .
O45 Mo9 O42 78.79(19) .
O39 Mo10 O38 104.1(3) .
O39 Mo10 O37 98.7(3) .
O38 Mo10 O37 101.5(3) .
O39 Mo10 O41 97.6(3) .
O38 Mo10 O41 99.8(3) .
O37 Mo10 O41 149.0(2) .
O39 Mo10 O40 167.9(2) .
O38 Mo10 O40 88.0(3) .
O37 Mo10 O40 77.9(2) .
O41 Mo10 O40 80.6(2) .
O39 Mo10 O42 88.6(2) .
O38 Mo10 O42 166.0(3) .
O37 Mo10 O42 82.1(2) .
O41 Mo10 O42 72.1(2) .
O40 Mo10 O42 79.5(2) .
O48 Mo11 O47 103.8(3) .
O48 Mo11 O50 99.2(3) .
O47 Mo11 O50 101.7(2) .
O48 Mo11 O46 96.9(3) .
O47 Mo11 O46 100.0(2) .
O50 Mo11 O46 148.9(2) .
O48 Mo11 O49 168.5(3) .
O47 Mo11 O49 87.1(3) .
O50 Mo11 O49 81.9(2) .
O46 Mo11 O49 77.3(2) .
O48 Mo11 O51 91.0(3) .
O47 Mo11 O51 164.8(3) .
O50 Mo11 O51 71.9(2) .
O46 Mo11 O51 81.5(2) .
O49 Mo11 O51 78.4(2) .
O52 Mo12 O53 103.8(3) .
O52 Mo12 O50 101.2(3) .
O53 Mo12 O50 100.0(3) .
O52 Mo12 O32 101.0(3) .
O53 Mo12 O32 97.7(3) .
O50 Mo12 O32 147.3(2) .
O52 Mo12 O54 88.2(3) .
O53 Mo12 O54 167.5(2) .
O50 Mo12 O54 80.7(2) .
O32 Mo12 O54 76.3(2) .
O52 Mo12 O51 167.8(3) .
O53 Mo12 O51 87.5(2) .
O50 Mo12 O51 72.0(2) .
O32 Mo12 O51 81.6(2) .
O54 Mo12 O51 80.8(2) .
O24 Se1 O15 99.1(2) .
O24 Se1 O6 99.8(3) .
O15 Se1 O6 99.9(2) .
O42 Se2 O51 99.8(2) .
O42 Se2 O33 98.8(2) .
O51 Se2 O33 99.7(2) .
C1 O3 Mo1 132.0(6) .
Mo1 O4 Mo2 121.3(3) .
Mo1 O5 Mo6 144.0(3) .
Se1 O6 Mo2 124.9(3) .
Se1 O6 Mo1 125.0(3) .
Mo2 O6 Mo1 94.38(19) .
C1 O9 Mo2 131.4(6) .
Mo3 O10 Mo2 146.7(4) .
C5 O13 Mo3 130.3(6) .
Mo3 O14 Mo4 121.7(3) .
Se1 O15 Mo3 124.9(3) .
Se1 O15 Mo4 124.5(3) .
Mo3 O15 Mo4 93.95(18) .
C5 O18 Mo4 132.3(6) .
Mo4 O19 Mo5 143.6(3) .
C9 O22 Mo5 131.6(5) .
Mo6 O23 Mo5 121.6(3) .
Se1 O24 Mo6 126.7(3) .
Se1 O24 Mo5 126.8(3) .
Mo6 O24 Mo5 93.51(18) .
C9 O27 Mo6 132.4(5) .
C4 O30 Mo7 130.7(6) .
Mo8 O31 Mo7 121.2(3) .
Mo7 O32 Mo12 146.7(3) .
Se2 O33 Mo7 123.0(3) .
Se2 O33 Mo8 125.1(2) .
Mo7 O33 Mo8 93.56(17) .
C4 O36 Mo8 130.6(6) .
Mo8 O37 Mo10 146.9(3) .
C8 O40 Mo10 132.5(5) .
Mo10 O41 Mo9 121.1(3) .
Se2 O42 Mo9 124.4(3) .
Se2 O42 Mo10 126.8(3) .
Mo9 O42 Mo10 94.29(17) .
C8 O45 Mo9 133.3(5) .
Mo9 O46 Mo11 145.0(3) .
C12 O49 Mo11 132.1(5) .
Mo12 O50 Mo11 123.0(3) .
Se2 O51 Mo11 124.0(3) .
Se2 O51 Mo12 125.0(3) .
Mo11 O51 Mo12 92.74(18) .
C12 O54 Mo12 130.9(5) .
O3 C1 O9 125.2(8) .
O3 C1 C2 118.8(9) .
O9 C1 C2 116.0(9) .
C3 C2 C1 114.1(8) .
C3 C2 H2A 108.7 .
C1 C2 H2A 108.7 .
C3 C2 H2B 108.7 .
C1 C2 H2B 108.7 .
H2A C2 H2B 107.6 .
C2 C3 C4 113.8(8) .
C2 C3 H3A 108.8 .
C4 C3 H3A 108.8 .
C2 C3 H3B 108.8 .
C4 C3 H3B 108.8 .
H3A C3 H3B 107.7 .
O30 C4 O36 126.3(8) .
O30 C4 C3 116.8(9) .
O36 C4 C3 116.9(9) .
O18 C5 O13 124.9(9) .
O18 C5 C6 120.7(10) .
O13 C5 C6 114.4(9) .
C7 C6 C5 115.2(8) .
C7 C6 H6A 108.5 .
C5 C6 H6A 108.5 .
C7 C6 H6B 108.5 .
C5 C6 H6B 108.5 .
H6A C6 H6B 107.5 .
C6 C7 C8 117.8(8) .
C6 C7 H7A 107.9 .
C8 C7 H7A 107.9 .
C6 C7 H7B 107.9 .
C8 C7 H7B 107.9 .
H7A C7 H7B 107.2 .
O45 C8 O40 123.7(7) .
O45 C8 C7 117.5(8) .
O40 C8 C7 118.8(8) .
O27 C9 O22 124.5(8) .
O27 C9 C10 116.7(7) .
O22 C9 C10 118.8(7) .
C9 C10 C11 116.0(7) .
C9 C10 H10A 108.3 .
C11 C10 H10A 108.3 .
C9 C10 H10B 108.3 .
C11 C10 H10B 108.3 .
H10A C10 H10B 107.4 .
C12 C11 C10 117.2(6) .
C12 C11 H11A 108.0 .
C10 C11 H11A 108.0 .
C12 C11 H11B 108.0 .
C10 C11 H11B 108.0 .
H11A C11 H11B 107.2 .
O54 C12 O49 125.4(8) .
O54 C12 C11 119.0(7) .
O49 C12 C11 115.6(7) .
O14W O15W O22W 160(2) 2_667

loop_
_geom_bond_atom_site_label_1
_geom_bond_atom_site_label_2
_geom_bond_distance
_geom_bond_site_symmetry_2
Mo1 O2 1.723(6) .
Mo1 O1 1.726(6) .
Mo1 O5 1.912(5) .
Mo1 O4 1.953(6) .
Mo1 O6 2.326(5) .
Mo1 O3 2.343(6) .
Mo2 O8 1.710(7) .
Mo2 O7 1.714(7) .
Mo2 O10 1.927(6) .
Mo2 O4 1.961(6) .
Mo2 O9 2.319(6) .
Mo2 O6 2.325(5) .
Mo3 O11 1.717(6) .
Mo3 O12 1.729(7) .
Mo3 O10 1.923(6) .
Mo3 O14 1.935(6) .
Mo3 O13 2.316(7) .
Mo3 O15 2.336(5) .
Mo4 O16 1.724(6) .
Mo4 O17 1.734(6) .
Mo4 O19 1.922(5) .
Mo4 O14 1.981(6) .
Mo4 O18 2.280(6) .
Mo4 O15 2.341(5) .
Mo5 O21 1.728(6) .
Mo5 O20 1.737(6) .
Mo5 O19 1.932(5) .
Mo5 O23 1.956(5) .
Mo5 O22 2.274(6) .
Mo5 O24 2.342(5) .
Mo6 O25 1.701(6) .
Mo6 O26 1.745(6) .
Mo6 O23 1.951(5) .
Mo6 O5 1.955(6) .
Mo6 O27 2.273(6) .
Mo6 O24 2.341(5) .
Mo7 O29 1.722(6) .
Mo7 O28 1.724(6) .
Mo7 O32 1.919(5) .
Mo7 O31 1.966(5) .
Mo7 O30 2.312(6) .
Mo7 O33 2.333(5) .
Mo8 O35 1.720(6) .
Mo8 O34 1.738(6) .
Mo8 O37 1.929(5) .
Mo8 O31 1.947(5) .
Mo8 O36 2.315(7) .
Mo8 O33 2.346(5) .
Mo9 O43 1.732(5) .
Mo9 O44 1.735(6) .
Mo9 O46 1.912(5) .
Mo9 O41 1.964(5) .
Mo9 O45 2.318(6) .
Mo9 O42 2.328(5) .
Mo10 O39 1.723(6) .
Mo10 O38 1.728(6) .
Mo10 O37 1.929(5) .
Mo10 O41 1.964(5) .
Mo10 O40 2.309(6) .
Mo10 O42 2.337(5) .
Mo11 O48 1.730(6) .
Mo11 O47 1.739(6) .
Mo11 O50 1.942(5) .
Mo11 O46 1.948(5) .
Mo11 O49 2.286(6) .
Mo11 O51 2.342(5) .
Mo12 O52 1.720(6) .
Mo12 O53 1.722(6) .
Mo12 O50 1.922(5) .
Mo12 O32 1.942(5) .
Mo12 O54 2.312(6) .
Mo12 O51 2.351(5) .
Se1 O24 1.715(5) .
Se1 O15 1.719(5) .
Se1 O6 1.730(5) .
Se2 O42 1.720(5) .
Se2 O51 1.725(5) .
Se2 O33 1.734(5) .
O3 C1 1.265(11) .
O9 C1 1.273(10) .
O13 C5 1.283(12) .
O18 C5 1.269(11) .
O22 C9 1.284(9) .
O27 C9 1.276(9) .
O30 C4 1.255(10) .
O36 C4 1.284(11) .
O40 C8 1.273(9) .
O45 C8 1.269(9) .
O49 C12 1.276(9) .
O54 C12 1.263(9) .
C1 C2 1.510(12) .
C2 C3 1.467(12) .
C2 H2A 0.9700 .
C2 H2B 0.9700 .
C3 C4 1.549(12) .
C3 H3A 0.9700 .
C3 H3B 0.9700 .
C5 C6 1.511(13) .
C6 C7 1.455(8) .
C6 H6A 0.9700 .
C6 H6B 0.9700 .
C7 C8 1.500(8) .
C7 H7A 0.9700 .
C7 H7B 0.9700 .
C9 C10 1.517(11) .
C10 C11 1.536(10) .
C10 H10A 0.9700 .
C10 H10B 0.9700 .
C11 C12 1.510(11) .
C11 H11A 0.9700 .
C11 H11B 0.9700 .
O14W O15W 1.34(3) .
O15W O22W 1.76(4) 2_667
O16W O21W 1.60(5) .
O22W O15W 1.76(4) 2_667
